data_1575375
loop_
_publ_author_name
'Singh, Reetika'
'Singh, Udai P.'
'Verma, Pankaj'
'Kashyap, Sujata'
'Butcher, Ray J.'
'Ghosh, Chandrachur'
'Roy, Partha'

_publ_section_title
;
 Co/Zn metal--organic frameworks with an anthracene-based ligand: cell
 imaging and catalytic studies
;
_journal_issue 34
_journal_name_full CrystEngComm
_journal_page_first 5714
_journal_page_last 5734
_journal_paper_doi 10.1039/D5CE00291E
_journal_volume 27
_journal_year 2025
_chemical_formula_sum 'C221 H233 Co12 N23 O79'
_chemical_formula_weight 5182.45
_space_group_crystal_system monoclinic
_space_group_IT_number 14
_space_group_name_Hall '-P 2ybc'
_space_group_name_H-M_alt 'P 1 21/c 1'
_atom_sites_solution_hydrogens mixed
_audit_creation_method SHELXL-2018/3
_audit_update_record
;
2025-03-01 deposited with the CCDC.	2025-07-18 downloaded from the CCDC.
;
_cell_angle_alpha 90
_cell_angle_beta 91.346(2)
_cell_angle_gamma 90
_cell_formula_units_Z 1
_cell_length_a 25.5409(13)
_cell_length_b 13.6195(7)
_cell_length_c 17.9158(9)
_cell_measurement_temperature 100(2)
_cell_volume 6230.4(5)
_computing_structure_refinement 'SHELXL-2018/3 (Sheldrick, 2018)'
_diffrn_ambient_temperature 100(2)
_diffrn_measured_fraction_theta_full 0.996
_diffrn_measured_fraction_theta_max 0.993
_diffrn_radiation_type MoK\a
_diffrn_radiation_wavelength 0.71073
_diffrn_reflns_av_R_equivalents 0.0882
_diffrn_reflns_av_unetI/netI 0.0375
_diffrn_reflns_Laue_measured_fraction_full 0.996
_diffrn_reflns_Laue_measured_fraction_max 0.993
_diffrn_reflns_limit_h_max 30
_diffrn_reflns_limit_h_min -30
_diffrn_reflns_limit_k_max 16
_diffrn_reflns_limit_k_min -16
_diffrn_reflns_limit_l_max 21
_diffrn_reflns_limit_l_min -21
_diffrn_reflns_number 206091
_diffrn_reflns_point_group_measured_fraction_full 0.996
_diffrn_reflns_point_group_measured_fraction_max 0.993
_diffrn_reflns_theta_full 25.242
_diffrn_reflns_theta_max 25.412
_diffrn_reflns_theta_min 1.878
_exptl_absorpt_coefficient_mu 0.864
_exptl_crystal_density_diffrn 1.381
_exptl_crystal_F_000 2676
_refine_diff_density_max 1.520
_refine_diff_density_min -0.940
_refine_diff_density_rms 0.107
_refine_ls_extinction_method none
_refine_ls_goodness_of_fit_ref 1.037
_refine_ls_hydrogen_treatment mixed
_refine_ls_matrix_type full
_refine_ls_number_parameters 809
_refine_ls_number_reflns 11400
_refine_ls_number_restraints 103
_refine_ls_restrained_S_all 1.053
_refine_ls_R_factor_all 0.0872
_refine_ls_R_factor_gt 0.0661
_refine_ls_shift/su_max 0.001
_refine_ls_shift/su_mean 0.000
_refine_ls_structure_factor_coef Fsqd
_refine_ls_weighting_details 'w=1/[\s^2^(Fo^2^)+(0.0901P)^2^+22.7642P] where P=(Fo^2^+2Fc^2^)/3'
_refine_ls_weighting_scheme calc
_refine_ls_wR_factor_gt 0.1700
_refine_ls_wR_factor_ref 0.1851
_reflns_Friedel_coverage 0.000
_reflns_number_gt 8869
_reflns_number_total 11400
_reflns_threshold_expression 'I > 2\s(I)'
_cod_data_source_file d5ce00291e2.cif
_cod_data_source_block shelx
_cod_depositor_comments 'Adding full bibliography for 1575375--1575376.cif.'
_cod_original_sg_symbol_H-M 'P 21/c'
_cod_database_code 1575375
_shelx_shelxl_version_number 2018/3
_shelx_space_group_comment
;
The symmetry employed for this shelxl refinement is uniquely defined
by the following loop, which should always be used as a source of
symmetry information in preference to the above space-group names.
They are only intended as comments.
;

loop_
_space_group_symop_operation_xyz
'x, y, z'
'-x, y+1/2, -z+1/2'
'-x, -y, -z'
'x, -y-1/2, z-1/2'

loop_
_atom_site_label
_atom_site_type_symbol
_atom_site_fract_x
_atom_site_fract_y
_atom_site_fract_z
_atom_site_U_iso_or_equiv
_atom_site_adp_type
_atom_site_occupancy
_atom_site_site_symmetry_order
_atom_site_calc_flag
_atom_site_refinement_flags_posn
_atom_site_refinement_flags_adp
_atom_site_refinement_flags_occupancy
_atom_site_disorder_assembly
_atom_site_disorder_group
Co1 Co 0.38086(2) -1.57129(4) 0.11909(3) 0.02191(16) Uani 1 1 d D . . . .
Co2 Co 0.13201(3) -1.10716(5) 0.35310(3) 0.03172(18) Uani 1 1 d . . . . .
Co3 Co 0.37963(2) -0.47987(4) 0.30440(3) 0.02190(16) Uani 1 1 d . . . . .
O1 O 0.39703(12) -1.5897(2) 0.01023(16) 0.0268(7) Uani 1 1 d . . . . .
O2A O 0.3584(3) -1.7366(5) -0.0101(3) 0.0407(19) Uani 0.646(11) 1 d . U P A 1
O2B O 0.3325(4) -1.6810(9) -0.0379(5) 0.034(3) Uani 0.354(11) 1 d . U P A 2
O3 O 0.38141(12) -1.8918(2) -0.26298(16) 0.0247(7) Uani 1 1 d . . . . .
O4 O 0.42712(17) -1.8081(3) -0.34235(19) 0.0501(11) Uani 1 1 d . . . . .
O5 O 0.56463(13) -1.5886(2) -0.24323(17) 0.0322(8) Uani 1 1 d . . . . .
O6 O 0.55597(13) -1.5203(3) -0.12995(17) 0.0352(8) Uani 1 1 d . . . . .
O7 O 0.32842(16) -1.4632(4) 0.11852(19) 0.0625(14) Uani 1 1 d . . . . .
O8 O 0.31928(13) -1.4245(3) 0.23890(17) 0.0344(8) Uani 1 1 d . . . . .
O9 O 0.17138(15) -1.4265(3) -0.04884(19) 0.0411(9) Uani 1 1 d . . . . .
O10 O 0.12801(12) -1.2894(2) -0.03652(17) 0.0311(7) Uani 1 1 d . . . . .
O11 O 0.11462(15) -1.1692(3) 0.2333(2) 0.0487(10) Uani 1 1 d . . . . .
O12 O 0.17635(16) -1.2160(3) 0.31261(18) 0.0466(10) Uani 1 1 d . . . . .
O13 O 0.05668(13) -1.0760(2) 0.37067(19) 0.0356(8) Uani 1 1 d . . . . .
O14 O 0.32886(12) -0.5488(2) 0.37518(17) 0.0288(7) Uani 1 1 d . . . . .
O15 O 0.44242(13) -0.5314(3) 0.37245(18) 0.0390(8) Uani 1 1 d . . . . .
O16 O 0.37626(15) -0.3518(3) 0.37457(19) 0.0403(9) Uani 1 1 d . . . . .
O1WA O 0.3258(9) -1.6972(18) 0.1107(11) 0.047(4) Uani 0.36(3) 1 d D U P B 1
H1W1 H 0.330(2) -1.722(3) 0.1508(18) 0.071 Uiso 1 1 d D U . C 1
H1W2 H 0.3422(18) -1.730(3) 0.081(3) 0.071 Uiso 1 1 d D U . D 1
O1WB O 0.3093(4) -1.6604(11) 0.1052(5) 0.041(3) Uani 0.64(3) 1 d D U P B 2
H1W3 H 0.2877(7) -1.618(2) 0.105(3) 0.061 Uiso 1 1 d D U . E 2
H1W4 H 0.3134(14) -1.678(4) 0.0623(17) 0.061 Uiso 1 1 d D U . F 2
O2W O 0.16980(18) -0.9942(3) 0.2990(2) 0.0526(11) Uani 1 1 d D . . G 2
H2W1 H 0.186(2) -1.017(5) 0.265(3) 0.079 Uiso 1 1 d D U . H 2
H2W2 H 0.190(2) -0.956(5) 0.321(4) 0.079 Uiso 1 1 d D U . I 2
N1 N -0.00079(16) -0.8093(3) 0.4291(3) 0.0402(11) Uani 1 1 d . . . J 2
N2 N 0.19596(14) -0.4726(3) 0.4837(2) 0.0244(8) Uani 1 1 d . . . J 2
N3 N 0.4783(2) -0.6130(4) 0.4710(3) 0.0591(14) Uani 1 1 d . . . K 2
N4 N 0.4014(2) -0.2050(4) 0.4188(3) 0.0653(15) Uani 1 1 d . . . L 2
C1 C 0.3854(2) -1.6604(5) -0.0303(3) 0.0531(17) Uani 1 1 d . . . A 2
C2 C 0.4175(2) -1.6743(4) -0.0990(3) 0.0386(13) Uani 1 1 d . . . A 2
C3 C 0.4009(2) -1.7419(4) -0.1532(3) 0.0394(13) Uani 1 1 d . . . A 2
H3A H 0.370072 -1.779612 -0.146268 0.047 Uiso 1 1 calc R U . A 2
C4 C 0.4296(2) -1.7531(4) -0.2168(3) 0.0342(12) Uani 1 1 d . . . A 2
C5 C 0.4743(2) -1.6983(3) -0.2268(2) 0.0311(11) Uani 1 1 d . . . A 2
H5A H 0.493049 -1.705025 -0.271724 0.037 Uiso 1 1 calc R U . A 2
C6 C 0.49242(19) -1.6332(3) -0.1721(2) 0.0291(10) Uani 1 1 d . . . A 2
C7 C 0.4634(2) -1.6225(3) -0.1082(2) 0.0301(11) Uani 1 1 d . . . A 2
H7A H 0.475218 -1.578698 -0.070076 0.036 Uiso 1 1 calc R U . A 2
C8 C 0.4121(2) -1.8222(3) -0.2773(3) 0.0332(11) Uani 1 1 d . . . A 2
C9 C 0.54185(19) -1.5754(3) -0.1823(2) 0.0279(10) Uani 1 1 d . . . A 2
C10 C 0.3053(2) -1.4247(4) 0.1722(3) 0.0413(13) Uani 1 1 d . . . M 2
C11 C 0.2549(2) -1.3736(4) 0.1523(3) 0.0371(12) Uani 1 1 d . . . M 2
C12 C 0.23227(19) -1.3835(4) 0.0813(3) 0.0339(11) Uani 1 1 d . . . M 2
H12A H 0.249405 -1.421345 0.044648 0.041 Uiso 1 1 calc R U . M 2
C13 C 0.18460(18) -1.3383(4) 0.0637(2) 0.0291(10) Uani 1 1 d . . . M 2
C14 C 0.16006(18) -1.2828(3) 0.1176(2) 0.0283(10) Uani 1 1 d . . . M 2
H14A H 0.128111 -1.250195 0.105443 0.034 Uiso 1 1 calc R U . M 2
C15 C 0.18160(19) -1.2743(4) 0.1890(3) 0.0329(11) Uani 1 1 d . . . M 2
C16 C 0.2293(2) -1.3191(4) 0.2053(3) 0.0396(13) Uani 1 1 d . . . M 2
H16A H 0.244708 -1.312127 0.253860 0.048 Uiso 1 1 calc R U . M 2
C17 C 0.15966(18) -1.3509(4) -0.0118(3) 0.0289(10) Uani 1 1 d . . . M 2
C18 C 0.1552(2) -1.2157(4) 0.2484(3) 0.0396(12) Uani 1 1 d . . . M 2
C19 C 0.0387(2) -0.9924(4) 0.3869(3) 0.0327(11) Uani 1 1 d . . . J 2
C20 C -0.0134(2) -0.9788(4) 0.4102(3) 0.0394(12) Uani 1 1 d . . . J 2
H20A H -0.036510 -1.033482 0.410687 0.047 Uiso 1 1 calc R U . J 2
C21 C -0.03106(19) -0.8905(4) 0.4315(3) 0.0386(12) Uani 1 1 d . . . J 2
H21A H -0.065817 -0.884932 0.448794 0.046 Uiso 1 1 calc R U . J 2
C22 C 0.0485(2) -0.8180(5) 0.4061(4) 0.063(2) Uani 1 1 d . . . J 2
H22A H 0.069707 -0.760872 0.403705 0.076 Uiso 1 1 calc R U . J 2
C23 C 0.0691(2) -0.9058(5) 0.3859(4) 0.0572(17) Uani 1 1 d . . . J 2
H23A H 0.104533 -0.908908 0.370850 0.069 Uiso 1 1 calc R U . J 2
C24 C -0.0236(2) -0.7120(4) 0.4517(4) 0.0514(16) Uani 1 1 d . . . J 2
H24A H -0.046408 -0.721615 0.495049 0.062 Uiso 1 1 calc R U . J 2
H24B H -0.045444 -0.685520 0.409977 0.062 Uiso 1 1 calc R U . J 2
C25 C 0.01932(19) -0.6390(4) 0.4720(3) 0.0408(13) Uani 1 1 d . . . J 2
C26 C 0.03231(19) -0.5653(4) 0.4217(3) 0.0377(12) Uani 1 1 d . . . J 2
C27 C 0.0060(2) -0.5503(5) 0.3491(3) 0.0493(15) Uani 1 1 d . . . J 2
H27A H -0.021414 -0.593582 0.334148 0.059 Uiso 1 1 calc R U . J 2
C28 C 0.0194(2) -0.4777(5) 0.3033(3) 0.0528(16) Uani 1 1 d . . . J 2
H28A H 0.001463 -0.470811 0.256524 0.063 Uiso 1 1 calc R U . J 2
C29 C 0.0597(2) -0.4111(5) 0.3232(3) 0.0448(14) Uani 1 1 d . . . J 2
H29A H 0.068105 -0.358670 0.290576 0.054 Uiso 1 1 calc R U . J 2
C30 C 0.08615(19) -0.4222(4) 0.3889(3) 0.0343(11) Uani 1 1 d . . . J 2
H30A H 0.113490 -0.377374 0.401272 0.041 Uiso 1 1 calc R U . J 2
C31 C 0.07447(18) -0.4993(4) 0.4406(3) 0.0326(11) Uani 1 1 d . . . J 2
C32 C 0.10271(18) -0.5113(3) 0.5091(3) 0.0300(10) Uani 1 1 d . . . J 2
C33 C 0.0891(2) -0.5850(4) 0.5598(3) 0.0378(12) Uani 1 1 d . . . J 2
C34 C 0.1159(2) -0.5990(4) 0.6303(3) 0.0459(14) Uani 1 1 d . . . J 2
H34A H 0.144101 -0.556582 0.643606 0.055 Uiso 1 1 calc R U . J 2
C35 C 0.1022(3) -0.6711(5) 0.6789(4) 0.0586(17) Uani 1 1 d . . . J 2
H35A H 0.120432 -0.679089 0.725332 0.070 Uiso 1 1 calc R U . J 2
C36 C 0.0594(3) -0.7347(5) 0.6581(4) 0.063(2) Uani 1 1 d . . . J 2
H36A H 0.049454 -0.785539 0.691203 0.076 Uiso 1 1 calc R U . J 2
C37 C 0.0331(2) -0.7239(4) 0.5927(4) 0.0544(16) Uani 1 1 d . . . J 2
H37A H 0.004991 -0.767350 0.581156 0.065 Uiso 1 1 calc R U . J 2
C38 C 0.0458(2) -0.6503(4) 0.5406(3) 0.0426(14) Uani 1 1 d . . . J 2
C39 C 0.14871(17) -0.4432(3) 0.5252(2) 0.0264(10) Uani 1 1 d . . . J 2
H39A H 0.138767 -0.375376 0.511019 0.032 Uiso 1 1 calc R U . J 2
H39B H 0.157085 -0.443830 0.579417 0.032 Uiso 1 1 calc R U . J 2
C40 C 0.21923(18) -0.4073(3) 0.4369(2) 0.0264(10) Uani 1 1 d . . . J 2
H40A H 0.203874 -0.344379 0.429844 0.032 Uiso 1 1 calc R U . J 2
C41 C 0.26336(18) -0.4295(4) 0.4002(2) 0.0287(10) Uani 1 1 d . . . J 2
H41A H 0.278349 -0.381832 0.368444 0.034 Uiso 1 1 calc R U . J 2
C42 C 0.28789(17) -0.5234(3) 0.4083(2) 0.0267(10) Uani 1 1 d . . . J 2
C43 C 0.26217(19) -0.5898(4) 0.4581(3) 0.0314(11) Uani 1 1 d . . . J 2
H43A H 0.276233 -0.653527 0.466510 0.038 Uiso 1 1 calc R U . J 2
C44 C 0.21787(19) -0.5621(3) 0.4931(3) 0.0310(10) Uani 1 1 d . . . J 2
H44A H 0.201678 -0.607523 0.525482 0.037 Uiso 1 1 calc R U . J 2
C45 C 0.4391(2) -0.5699(5) 0.4334(3) 0.0493(15) Uani 1 1 d . . . K 2
H45A H 0.405781 -0.569198 0.455933 0.059 Uiso 1 1 calc R U . K 2
C46 C 0.4704(3) -0.6588(7) 0.5426(4) 0.085(3) Uani 1 1 d . . . K 2
H46A H 0.480299 -0.728240 0.540063 0.127 Uiso 1 1 calc R U . K 2
H46B H 0.433421 -0.653549 0.555560 0.127 Uiso 1 1 calc R U . K 2
H46C H 0.492083 -0.625787 0.580844 0.127 Uiso 1 1 calc R U . K 2
C47 C 0.5296(3) -0.6221(7) 0.4382(4) 0.074(2) Uani 1 1 d . . . K 2
H47A H 0.556636 -0.602083 0.474871 0.111 Uiso 1 1 calc R U . K 2
H47B H 0.531317 -0.579764 0.394091 0.111 Uiso 1 1 calc R U . K 2
H47C H 0.535462 -0.690455 0.423614 0.111 Uiso 1 1 calc R U . K 2
C48 C 0.4036(2) -0.2829(4) 0.3731(3) 0.0465(14) Uani 1 1 d . . . L 2
H48A H 0.429701 -0.282006 0.336253 0.056 Uiso 1 1 calc R U . L 2
C49 C 0.3646(5) -0.1977(8) 0.4754(6) 0.129(4) Uani 1 1 d . . . L 2
H49A H 0.380401 -0.164032 0.518740 0.194 Uiso 1 1 calc R U . L 2
H49B H 0.353399 -0.263610 0.490126 0.194 Uiso 1 1 calc R U . L 2
H49C H 0.334130 -0.160279 0.457008 0.194 Uiso 1 1 calc R U . L 2
C50 C 0.4386(4) -0.1252(6) 0.4162(7) 0.106(3) Uani 1 1 d . . . L 2
H50A H 0.457307 -0.119842 0.464400 0.159 Uiso 1 1 calc R U . L 2
H50B H 0.420037 -0.063666 0.405412 0.159 Uiso 1 1 calc R U . L 2
H50C H 0.463789 -0.137948 0.376843 0.159 Uiso 1 1 calc R U . L 2
O1S O 0.22834(17) -1.0362(4) 0.1803(3) 0.0661(13) Uani 1 1 d D U . N 2
N1S N 0.3093(5) -0.9980(11) 0.1446(8) 0.210(6) Uani 1 1 d D U . N 2
C11S C 0.2656(5) -0.9781(10) 0.1784(8) 0.172(6) Uani 1 1 d D U . N 2
H11S H 0.262405 -0.916319 0.202520 0.206 Uiso 1 1 calc R U . N 2
C12S C 0.3141(6) -1.0988(10) 0.1071(8) 0.162(5) Uani 1 1 d D U . N 2
H12B H 0.348454 -1.104250 0.084131 0.243 Uiso 1 1 calc R U . N 2
H12C H 0.310560 -1.150590 0.144679 0.243 Uiso 1 1 calc R U . N 2
H12D H 0.286494 -1.106031 0.068672 0.243 Uiso 1 1 calc R U . N 2
C13S C 0.3518(8) -0.9164(18) 0.1592(15) 0.337(16) Uani 1 1 d D U . N 2
H13A H 0.383830 -0.933606 0.133257 0.506 Uiso 1 1 calc R U . N 2
H13B H 0.338525 -0.853253 0.140609 0.506 Uiso 1 1 calc R U . N 2
H13C H 0.359411 -0.911463 0.212966 0.506 Uiso 1 1 calc R U . N 2
O2S O 0.1569(3) -0.7145(7) 0.3594(5) 0.100(3) Uani 0.75 1 d D U P O 2
N2S N 0.1793(5) -0.6139(9) 0.2649(7) 0.123(4) Uani 0.75 1 d D U P O 2
C21S C 0.1475(4) -0.6467(8) 0.3151(6) 0.080(3) Uani 0.75 1 d D U P O 2
H21S H 0.114215 -0.615925 0.317891 0.096 Uiso 0.75 1 calc R U P O 2
C22S C 0.2328(5) -0.6641(12) 0.2582(8) 0.144(6) Uani 0.75 1 d D U P O 2
H22B H 0.252542 -0.632251 0.218646 0.216 Uiso 0.75 1 calc R U P O 2
H22C H 0.252389 -0.658488 0.305711 0.216 Uiso 0.75 1 calc R U P O 2
H22D H 0.227689 -0.733598 0.245896 0.216 Uiso 0.75 1 calc R U P O 2
C23S C 0.1496(8) -0.5451(14) 0.2075(11) 0.173(8) Uani 0.75 1 d D U P O 2
H23B H 0.174146 -0.521290 0.170355 0.260 Uiso 0.75 1 calc R U P O 2
H23C H 0.121374 -0.582062 0.182295 0.260 Uiso 0.75 1 calc R U P O 2
H23D H 0.134677 -0.489078 0.233957 0.260 Uiso 0.75 1 calc R U P O 2

loop_
_atom_site_aniso_label
_atom_site_aniso_U_11
_atom_site_aniso_U_22
_atom_site_aniso_U_33
_atom_site_aniso_U_23
_atom_site_aniso_U_13
_atom_site_aniso_U_12
Co1 0.0258(3) 0.0257(3) 0.0146(3) -0.0009(2) 0.0085(2) 0.0015(2)
Co2 0.0355(4) 0.0339(4) 0.0260(3) -0.0041(3) 0.0058(3) 0.0077(3)
Co3 0.0250(3) 0.0264(3) 0.0146(3) 0.0006(2) 0.0075(2) 0.0020(2)
O1 0.0347(17) 0.0300(17) 0.0163(14) -0.0031(13) 0.0109(12) -0.0035(14)
O2A 0.049(4) 0.039(4) 0.036(3) -0.006(3) 0.018(3) -0.022(3)
O2B 0.033(5) 0.044(6) 0.026(5) -0.014(4) 0.013(4) -0.017(4)
O3 0.0323(17) 0.0232(16) 0.0190(14) -0.0010(12) 0.0083(12) -0.0046(14)
O4 0.088(3) 0.039(2) 0.0248(17) -0.0125(15) 0.0301(18) -0.035(2)
O5 0.0361(18) 0.0390(19) 0.0223(16) -0.0071(14) 0.0139(14) -0.0112(15)
O6 0.0416(19) 0.043(2) 0.0212(16) -0.0067(15) 0.0129(14) -0.0179(16)
O7 0.058(3) 0.109(4) 0.0202(17) 0.005(2) 0.0113(17) 0.061(3)
O8 0.0364(18) 0.047(2) 0.0197(16) 0.0044(14) 0.0020(13) 0.0181(16)
O9 0.046(2) 0.044(2) 0.0334(19) -0.0003(17) -0.0014(16) 0.0119(18)
O10 0.0289(17) 0.0345(19) 0.0299(17) 0.0083(14) 0.0007(13) -0.0001(15)
O11 0.042(2) 0.051(2) 0.053(2) -0.0119(19) 0.0070(18) 0.0210(19)
O12 0.066(3) 0.052(2) 0.0217(17) -0.0029(16) 0.0090(17) 0.030(2)
O13 0.0361(19) 0.0301(19) 0.0409(19) -0.0041(15) 0.0063(15) 0.0037(15)
O14 0.0290(17) 0.0322(18) 0.0258(16) 0.0033(14) 0.0134(13) 0.0067(14)
O15 0.0343(19) 0.056(2) 0.0269(18) 0.0084(16) -0.0009(14) -0.0007(17)
O16 0.055(2) 0.033(2) 0.0336(19) -0.0102(16) 0.0158(17) -0.0072(18)
O1WA 0.048(9) 0.063(10) 0.033(6) -0.021(7) 0.025(6) 0.002(7)
O1WB 0.033(5) 0.057(7) 0.034(3) -0.018(4) 0.019(4) -0.004(4)
O2W 0.071(3) 0.042(2) 0.046(2) -0.0005(18) 0.019(2) 0.001(2)
N1 0.031(2) 0.034(2) 0.057(3) -0.017(2) 0.015(2) -0.0042(19)
N2 0.0221(18) 0.029(2) 0.0227(18) -0.0014(16) 0.0056(15) 0.0029(16)
N3 0.055(3) 0.074(4) 0.048(3) 0.018(3) -0.014(2) -0.004(3)
N4 0.080(4) 0.043(3) 0.073(4) -0.017(3) 0.009(3) -0.002(3)
C1 0.059(4) 0.067(4) 0.034(3) -0.028(3) 0.030(3) -0.035(3)
C2 0.050(3) 0.039(3) 0.029(2) -0.013(2) 0.020(2) -0.022(2)
C3 0.054(3) 0.037(3) 0.028(2) -0.015(2) 0.021(2) -0.023(3)
C4 0.054(3) 0.027(3) 0.023(2) -0.0045(19) 0.017(2) -0.012(2)
C5 0.045(3) 0.026(2) 0.023(2) -0.0053(19) 0.018(2) -0.009(2)
C6 0.041(3) 0.024(2) 0.023(2) 0.0003(19) 0.012(2) -0.006(2)
C7 0.046(3) 0.024(2) 0.021(2) -0.0059(18) 0.010(2) -0.012(2)
C8 0.053(3) 0.024(2) 0.023(2) -0.0059(19) 0.015(2) -0.010(2)
C9 0.039(3) 0.025(2) 0.020(2) 0.0016(18) 0.0093(19) -0.004(2)
C10 0.042(3) 0.057(4) 0.025(3) 0.008(2) 0.007(2) 0.024(3)
C11 0.035(3) 0.056(3) 0.020(2) 0.003(2) 0.0037(19) 0.020(2)
C12 0.038(3) 0.043(3) 0.021(2) 0.005(2) 0.013(2) 0.016(2)
C13 0.029(2) 0.037(3) 0.021(2) 0.008(2) 0.0087(18) 0.005(2)
C14 0.025(2) 0.031(3) 0.029(2) 0.007(2) 0.0078(18) 0.009(2)
C15 0.036(3) 0.039(3) 0.024(2) 0.003(2) 0.010(2) 0.013(2)
C16 0.045(3) 0.054(3) 0.020(2) 0.002(2) 0.003(2) 0.019(3)
C17 0.026(2) 0.032(3) 0.029(2) 0.007(2) 0.0078(19) 0.001(2)
C18 0.045(3) 0.037(3) 0.038(3) -0.002(2) 0.015(2) 0.011(3)
C19 0.042(3) 0.033(3) 0.024(2) -0.003(2) 0.007(2) 0.003(2)
C20 0.031(3) 0.031(3) 0.056(3) -0.003(2) 0.006(2) -0.003(2)
C21 0.025(2) 0.038(3) 0.053(3) -0.008(2) 0.010(2) -0.002(2)
C22 0.044(3) 0.039(3) 0.109(6) -0.019(4) 0.040(4) -0.009(3)
C23 0.044(3) 0.048(4) 0.081(5) -0.017(3) 0.033(3) -0.004(3)
C24 0.031(3) 0.032(3) 0.092(5) -0.023(3) 0.017(3) -0.004(2)
C25 0.025(2) 0.037(3) 0.061(4) -0.021(3) 0.012(2) -0.003(2)
C26 0.027(2) 0.039(3) 0.048(3) -0.018(2) 0.013(2) 0.001(2)
C27 0.031(3) 0.059(4) 0.058(4) -0.029(3) -0.003(3) -0.003(3)
C28 0.046(3) 0.073(4) 0.039(3) -0.018(3) 0.004(3) -0.005(3)
C29 0.040(3) 0.062(4) 0.033(3) -0.007(3) 0.001(2) 0.000(3)
C30 0.028(2) 0.042(3) 0.033(3) -0.008(2) 0.007(2) 0.001(2)
C31 0.020(2) 0.038(3) 0.040(3) -0.017(2) 0.006(2) 0.001(2)
C32 0.025(2) 0.029(3) 0.036(3) -0.009(2) 0.012(2) 0.000(2)
C33 0.032(3) 0.036(3) 0.046(3) -0.005(2) 0.017(2) 0.003(2)
C34 0.044(3) 0.047(3) 0.048(3) 0.008(3) 0.020(3) -0.002(3)
C35 0.069(4) 0.051(4) 0.056(4) 0.015(3) 0.025(3) 0.009(3)
C36 0.080(5) 0.036(3) 0.076(5) 0.012(3) 0.045(4) 0.001(3)
C37 0.051(4) 0.035(3) 0.078(5) -0.005(3) 0.030(3) -0.003(3)
C38 0.039(3) 0.027(3) 0.063(4) -0.005(2) 0.027(3) 0.000(2)
C39 0.025(2) 0.030(2) 0.024(2) -0.0036(19) 0.0083(18) -0.0015(19)
C40 0.029(2) 0.023(2) 0.028(2) 0.0025(18) 0.0065(19) 0.0014(19)
C41 0.031(2) 0.030(3) 0.025(2) 0.0052(19) 0.0078(19) 0.001(2)
C42 0.027(2) 0.031(3) 0.023(2) 0.0016(19) 0.0069(18) 0.001(2)
C43 0.032(3) 0.029(3) 0.034(3) 0.007(2) 0.011(2) 0.009(2)
C44 0.032(2) 0.027(2) 0.035(3) 0.003(2) 0.012(2) -0.002(2)
C45 0.042(3) 0.066(4) 0.040(3) 0.004(3) 0.003(2) -0.009(3)
C46 0.073(5) 0.115(7) 0.065(5) 0.036(5) -0.013(4) -0.014(5)
C47 0.068(5) 0.091(6) 0.062(4) 0.013(4) -0.009(4) 0.009(4)
C48 0.049(3) 0.043(3) 0.048(3) -0.003(3) 0.009(3) 0.011(3)
C49 0.197(12) 0.093(7) 0.100(7) -0.053(6) 0.068(8) -0.015(8)
C50 0.100(7) 0.062(5) 0.155(10) -0.037(6) -0.010(6) -0.013(5)
O1S 0.047(2) 0.094(3) 0.058(3) -0.001(2) 0.009(2) -0.010(2)
N1S 0.204(7) 0.212(8) 0.215(8) -0.006(5) 0.011(5) 0.001(5)
C11S 0.167(7) 0.177(7) 0.172(7) -0.006(5) 0.015(5) 0.005(5)
C12S 0.162(9) 0.162(9) 0.163(9) -0.025(7) 0.006(7) 0.039(7)
C13S 0.327(18) 0.332(18) 0.353(18) 0.002(10) 0.012(10) -0.047(10)
O2S 0.092(5) 0.119(6) 0.089(5) -0.014(5) 0.014(4) -0.013(5)
N2S 0.132(6) 0.121(6) 0.118(5) -0.010(4) 0.020(4) -0.024(4)
C21S 0.088(5) 0.077(5) 0.077(5) -0.011(4) 0.019(4) -0.007(4)
C22S 0.146(9) 0.165(10) 0.121(8) -0.045(8) 0.012(7) -0.055(8)
C23S 0.181(11) 0.157(11) 0.183(11) 0.014(9) 0.038(9) -0.008(9)

loop_
_atom_type_symbol
_atom_type_description
_atom_type_scat_dispersion_real
_atom_type_scat_dispersion_imag
_atom_type_scat_source
C C 0.0033 0.0016 'International Tables Vol C Tables 4.2.6.8 and 6.1.1.4'
H H 0.0000 0.0000 'International Tables Vol C Tables 4.2.6.8 and 6.1.1.4'
Co Co 0.3494 0.9721 'International Tables Vol C Tables 4.2.6.8 and 6.1.1.4'
N N 0.0061 0.0033 'International Tables Vol C Tables 4.2.6.8 and 6.1.1.4'
O O 0.0106 0.0060 'International Tables Vol C Tables 4.2.6.8 and 6.1.1.4'

loop_
_geom_angle_atom_site_label_1
_geom_angle_atom_site_label_2
_geom_angle_atom_site_label_3
_geom_angle
_geom_angle_site_symmetry_1
_geom_angle_site_symmetry_3
_geom_angle_publ_flag
O7 Co1 O1 103.87(14) . . ?
O7 Co1 O6 94.51(19) . 3_625 ?
O1 Co1 O6 89.35(12) . 3_625 ?
O7 Co1 O4 160.16(14) . 4_526 ?
O1 Co1 O4 95.35(13) . 4_526 ?
O6 Co1 O4 90.52(17) 3_625 4_526 ?
O7 Co1 O3 99.50(13) . 4_526 ?
O1 Co1 O3 156.15(12) . 4_526 ?
O6 Co1 O3 93.53(12) 3_625 4_526 ?
O4 Co1 O3 60.99(11) 4_526 4_526 ?
O7 Co1 O1WB 81.4(5) . . ?
O1 Co1 O1WB 90.6(3) . . ?
O6 Co1 O1WB 175.8(4) 3_625 . ?
O4 Co1 O1WB 93.7(4) 4_526 . ?
O3 Co1 O1WB 88.2(3) 4_526 . ?
O7 Co1 O1WA 98.4(7) . . ?
O1 Co1 O1WA 89.0(5) . . ?
O6 Co1 O1WA 167.0(7) 3_625 . ?
O4 Co1 O1WA 76.8(7) 4_526 . ?
O3 Co1 O1WA 82.9(6) 4_526 . ?
O7 Co1 C8 129.99(15) . 4_526 ?
O1 Co1 C8 125.66(14) . 4_526 ?
O6 Co1 C8 92.66(16) 3_625 4_526 ?
O4 Co1 C8 30.39(14) 4_526 4_526 ?
O3 Co1 C8 30.60(13) 4_526 4_526 ?
O1WA Co1 C8 77.9(7) . 4_526 ?
O13 Co2 O12 139.83(16) . . ?
O13 Co2 O9 105.72(15) . 4_536 ?
O12 Co2 O9 101.80(16) . 4_536 ?
O13 Co2 O2W 112.13(16) . . ?
O12 Co2 O2W 96.11(17) . . ?
O9 Co2 O2W 90.57(17) 4_536 . ?
O13 Co2 O11 93.34(14) . . ?
O12 Co2 O11 59.95(14) . . ?
O9 Co2 O11 160.61(14) 4_536 . ?
O2W Co2 O11 85.38(16) . . ?
O13 Co2 C18 119.61(17) . . ?
O12 Co2 C18 30.50(16) . . ?
O9 Co2 C18 131.40(17) 4_536 . ?
O2W Co2 C18 88.10(17) . . ?
O11 Co2 C18 29.67(15) . . ?
O5 Co3 O8 92.80(14) 3_635 1_565 ?
O5 Co3 O14 174.11(13) 3_635 . ?
O8 Co3 O14 92.53(13) 1_565 . ?
O5 Co3 O15 86.09(14) 3_635 . ?
O8 Co3 O15 177.91(15) 1_565 . ?
O14 Co3 O15 88.50(13) . . ?
O5 Co3 O3 92.64(12) 3_635 4_536 ?
O8 Co3 O3 90.19(13) 1_565 4_536 ?
O14 Co3 O3 89.84(12) . 4_536 ?
O15 Co3 O3 91.64(13) . 4_536 ?
O5 Co3 O16 88.93(13) 3_635 . ?
O8 Co3 O16 89.79(14) 1_565 . ?
O14 Co3 O16 88.59(13) . . ?
O15 Co3 O16 88.41(15) . . ?
O3 Co3 O16 178.43(13) 4_536 . ?
C1 O1 Co1 127.6(3) . . ?
Co3 O3 Co1 111.27(13) 4_535 4_525 ?
C10 O7 Co1 129.3(3) . . ?
C18 O11 Co2 81.0(3) . . ?
C18 O12 Co2 95.3(3) . . ?
C19 O13 Co2 125.6(3) . . ?
C42 O14 Co3 134.8(3) . . ?
C45 O15 Co3 126.4(4) . . ?
C48 O16 Co3 127.2(4) . . ?
Co1 O1WA H1W1 101(2) . . ?
Co1 O1WA H1W2 98(2) . . ?
H1W1 O1WA H1W2 108(3) . . ?
Co1 O1WB H1W3 100.0(19) . . ?
Co1 O1WB H1W4 98.3(18) . . ?
H1W3 O1WB H1W4 108(3) . . ?
Co2 O2W H2W1 108(5) . . ?
Co2 O2W H2W2 123(5) . . ?
H2W1 O2W H2W2 105(3) . . ?
C22 N1 C21 118.7(5) . . ?
C22 N1 C24 122.2(4) . . ?
C21 N1 C24 119.1(4) . . ?
C44 N2 C40 118.6(4) . . ?
C44 N2 C39 121.3(4) . . ?
C40 N2 C39 120.1(4) . . ?
C45 N3 C46 121.4(6) . . ?
C45 N3 C47 120.5(5) . . ?
C46 N3 C47 117.9(6) . . ?
C48 N4 C49 122.3(7) . . ?
C48 N4 C50 122.5(7) . . ?
C49 N4 C50 115.1(7) . . ?
O1 C1 O2B 115.9(6) . . ?
O1 C1 C2 116.6(4) . . ?
O2B C1 C2 116.3(6) . . ?
C7 C2 C3 120.0(4) . . ?
C7 C2 C1 120.9(4) . . ?
C3 C2 C1 119.2(4) . . ?
C4 C3 C2 119.2(5) . . ?
C4 C3 H3A 120.4 . . ?
C2 C3 H3A 120.4 . . ?
C3 C4 C5 120.4(4) . . ?
C3 C4 C8 120.8(4) . . ?
C5 C4 C8 118.7(4) . . ?
C4 C5 C6 121.0(4) . . ?
C4 C5 H5A 119.5 . . ?
C6 C5 H5A 119.5 . . ?
C7 C6 C5 118.3(4) . . ?
C7 C6 C9 120.8(4) . . ?
C5 C6 C9 121.0(4) . . ?
C2 C7 C6 121.1(4) . . ?
C2 C7 H7A 119.5 . . ?
C6 C7 H7A 119.5 . . ?
O4 C8 O3 120.7(4) . . ?
O4 C8 C4 119.0(4) . . ?
O3 C8 C4 120.2(4) . . ?
O4 C8 Co1 59.4(2) . 4_525 ?
O3 C8 Co1 61.3(2) . 4_525 ?
O6 C9 O5 127.2(4) . . ?
O6 C9 C6 117.0(4) . . ?
O5 C9 C6 115.8(4) . . ?
O8 C10 O7 127.6(5) . . ?
O8 C10 C11 117.0(4) . . ?
O7 C10 C11 115.3(4) . . ?
C16 C11 C12 119.2(4) . . ?
C16 C11 C10 120.2(4) . . ?
C12 C11 C10 120.6(4) . . ?
C11 C12 C13 120.4(4) . . ?
C11 C12 H12A 119.8 . . ?
C13 C12 H12A 119.8 . . ?
C14 C13 C12 119.3(4) . . ?
C14 C13 C17 120.2(4) . . ?
C12 C13 C17 120.5(4) . . ?
C15 C14 C13 120.8(4) . . ?
C15 C14 H14A 119.6 . . ?
C13 C14 H14A 119.6 . . ?
C14 C15 C16 119.1(4) . . ?
C14 C15 C18 121.5(4) . . ?
C16 C15 C18 119.4(4) . . ?
C11 C16 C15 121.2(5) . . ?
C11 C16 H16A 119.4 . . ?
C15 C16 H16A 119.4 . . ?
O10 C17 O9 121.5(4) . . ?
O10 C17 C13 120.5(4) . . ?
O9 C17 C13 117.9(4) . . ?
O11 C18 O12 122.8(5) . . ?
O11 C18 C15 120.2(5) . . ?
O12 C18 C15 117.0(4) . . ?
O11 C18 Co2 69.3(3) . . ?
O12 C18 Co2 54.2(2) . . ?
C15 C18 Co2 167.1(4) . . ?
O13 C19 C23 123.2(5) . . ?
O13 C19 C20 122.2(5) . . ?
C23 C19 C20 114.6(5) . . ?
C21 C20 C19 121.6(5) . . ?
C21 C20 H20A 119.2 . . ?
C19 C20 H20A 119.2 . . ?
C20 C21 N1 121.9(5) . . ?
C20 C21 H21A 119.1 . . ?
N1 C21 H21A 119.1 . . ?
N1 C22 C23 122.2(5) . . ?
N1 C22 H22A 118.9 . . ?
C23 C22 H22A 118.9 . . ?
C22 C23 C19 120.9(5) . . ?
C22 C23 H23A 119.5 . . ?
C19 C23 H23A 119.5 . . ?
N1 C24 C25 111.0(4) . . ?
N1 C24 H24A 109.4 . . ?
C25 C24 H24A 109.4 . . ?
N1 C24 H24B 109.4 . . ?
C25 C24 H24B 109.4 . . ?
H24A C24 H24B 108.0 . . ?
C26 C25 C38 122.1(5) . . ?
C26 C25 C24 119.8(5) . . ?
C38 C25 C24 118.1(5) . . ?
C25 C26 C31 119.1(5) . . ?
C25 C26 C27 124.4(5) . . ?
C31 C26 C27 116.5(5) . . ?
C28 C27 C26 122.1(5) . . ?
C28 C27 H27A 118.9 . . ?
C26 C27 H27A 118.9 . . ?
C27 C28 C29 121.1(6) . . ?
C27 C28 H28A 119.4 . . ?
C29 C28 H28A 119.4 . . ?
C30 C29 C28 119.6(6) . . ?
C30 C29 H29A 120.2 . . ?
C28 C29 H29A 120.2 . . ?
C29 C30 C31 122.4(5) . . ?
C29 C30 H30A 118.8 . . ?
C31 C30 H30A 118.8 . . ?
C32 C31 C30 122.3(4) . . ?
C32 C31 C26 119.6(5) . . ?
C30 C31 C26 118.1(5) . . ?
C33 C32 C31 121.0(5) . . ?
C33 C32 C39 121.1(4) . . ?
C31 C32 C39 117.9(4) . . ?
C32 C33 C34 123.1(5) . . ?
C32 C33 C38 118.9(5) . . ?
C34 C33 C38 118.1(5) . . ?
C35 C34 C33 122.3(6) . . ?
C35 C34 H34A 118.9 . . ?
C33 C34 H34A 118.9 . . ?
C34 C35 C36 118.2(7) . . ?
C34 C35 H35A 120.9 . . ?
C36 C35 H35A 120.9 . . ?
C37 C36 C35 121.4(6) . . ?
C37 C36 H36A 119.3 . . ?
C35 C36 H36A 119.3 . . ?
C36 C37 C38 122.5(6) . . ?
C36 C37 H37A 118.8 . . ?
C38 C37 H37A 118.8 . . ?
C25 C38 C37 123.1(5) . . ?
C25 C38 C33 119.3(5) . . ?
C37 C38 C33 117.5(6) . . ?
N2 C39 C32 112.0(4) . . ?
N2 C39 H39A 109.2 . . ?
C32 C39 H39A 109.2 . . ?
N2 C39 H39B 109.2 . . ?
C32 C39 H39B 109.2 . . ?
H39A C39 H39B 107.9 . . ?
C41 C40 N2 122.2(4) . . ?
C41 C40 H40A 118.9 . . ?
N2 C40 H40A 118.9 . . ?
C40 C41 C42 121.2(4) . . ?
C40 C41 H41A 119.4 . . ?
C42 C41 H41A 119.4 . . ?
O14 C42 C41 124.2(4) . . ?
O14 C42 C43 121.0(4) . . ?
C41 C42 C43 114.8(4) . . ?
C44 C43 C42 120.5(4) . . ?
C44 C43 H43A 119.7 . . ?
C42 C43 H43A 119.7 . . ?
N2 C44 C43 122.7(4) . . ?
N2 C44 H44A 118.6 . . ?
C43 C44 H44A 118.6 . . ?
O15 C45 N3 125.2(6) . . ?
O15 C45 H45A 117.4 . . ?
N3 C45 H45A 117.4 . . ?
N3 C46 H46A 109.5 . . ?
N3 C46 H46B 109.5 . . ?
H46A C46 H46B 109.5 . . ?
N3 C46 H46C 109.5 . . ?
H46A C46 H46C 109.5 . . ?
H46B C46 H46C 109.5 . . ?
N3 C47 H47A 109.5 . . ?
N3 C47 H47B 109.5 . . ?
H47A C47 H47B 109.5 . . ?
N3 C47 H47C 109.5 . . ?
H47A C47 H47C 109.5 . . ?
H47B C47 H47C 109.5 . . ?
O16 C48 N4 126.0(6) . . ?
O16 C48 H48A 117.0 . . ?
N4 C48 H48A 117.0 . . ?
N4 C49 H49A 109.5 . . ?
N4 C49 H49B 109.5 . . ?
H49A C49 H49B 109.5 . . ?
N4 C49 H49C 109.5 . . ?
H49A C49 H49C 109.5 . . ?
H49B C49 H49C 109.5 . . ?
N4 C50 H50A 109.5 . . ?
N4 C50 H50B 109.5 . . ?
H50A C50 H50B 109.5 . . ?
N4 C50 H50C 109.5 . . ?
H50A C50 H50C 109.5 . . ?
H50B C50 H50C 109.5 . . ?
C11S N1S C12S 117.8(12) . . ?
C11S N1S C13S 111.6(12) . . ?
C12S N1S C13S 130.1(12) . . ?
O1S C11S N1S 122.9(12) . . ?
O1S C11S H11S 118.5 . . ?
N1S C11S H11S 118.5 . . ?
N1S C12S H12B 109.5 . . ?
N1S C12S H12C 109.5 . . ?
H12B C12S H12C 109.5 . . ?
N1S C12S H12D 109.5 . . ?
H12B C12S H12D 109.5 . . ?
H12C C12S H12D 109.5 . . ?
N1S C13S H13A 109.5 . . ?
N1S C13S H13B 109.5 . . ?
H13A C13S H13B 109.5 . . ?
N1S C13S H13C 109.5 . . ?
H13A C13S H13C 109.5 . . ?
H13B C13S H13C 109.5 . . ?
C21S N2S C22S 118.2(12) . . ?
C21S N2S C23S 110.8(12) . . ?
C22S N2S C23S 129.1(11) . . ?
O2S C21S N2S 125.6(11) . . ?
O2S C21S H21S 117.2 . . ?
N2S C21S H21S 117.2 . . ?
N2S C22S H22B 109.5 . . ?
N2S C22S H22C 109.5 . . ?
H22B C22S H22C 109.5 . . ?
N2S C22S H22D 109.5 . . ?
H22B C22S H22D 109.5 . . ?
H22C C22S H22D 109.5 . . ?
N2S C23S H23B 109.5 . . ?
N2S C23S H23C 109.5 . . ?
H23B C23S H23C 109.5 . . ?
N2S C23S H23D 109.5 . . ?
H23B C23S H23D 109.5 . . ?
H23C C23S H23D 109.5 . . ?

loop_
_geom_bond_atom_site_label_1
_geom_bond_atom_site_label_2
_geom_bond_distance
_geom_bond_site_symmetry_2
_geom_bond_publ_flag
Co1 O7 1.991(4) . ?
Co1 O1 2.019(3) . ?
Co1 O6 2.045(3) 3_625 ?
Co1 O4 2.129(3) 4_526 ?
Co1 O3 2.171(3) 4_526 ?
Co1 O1WB 2.204(9) . ?
Co1 O1WA 2.22(2) . ?
Co1 C8 2.474(5) 4_526 ?
Co2 O13 2.002(3) . ?
Co2 O12 2.011(3) . ?
Co2 O9 2.055(4) 4_536 ?
Co2 O2W 2.069(4) . ?
Co2 O11 2.340(4) . ?
Co2 C18 2.470(5) . ?
Co3 O5 2.042(3) 3_635 ?
Co3 O8 2.058(3) 1_565 ?
Co3 O14 2.061(3) . ?
Co3 O15 2.112(3) . ?
Co3 O3 2.125(3) 4_536 ?
Co3 O16 2.153(3) . ?
O1 C1 1.238(6) . ?
O2B C1 1.382(11) . ?
O3 C8 1.260(5) . ?
O4 C8 1.251(5) . ?
O5 C9 1.262(5) . ?
O6 C9 1.248(6) . ?
O7 C10 1.255(6) . ?
O8 C10 1.239(6) . ?
O9 C17 1.265(6) . ?
O10 C17 1.239(6) . ?
O11 C18 1.238(6) . ?
O12 C18 1.259(6) . ?
O13 C19 1.265(6) . ?
O14 C42 1.264(5) . ?
O15 C45 1.216(7) . ?
O16 C48 1.170(7) . ?
O1WA H1W1 0.80(2) . ?
O1WA H1W2 0.81(2) . ?
O1WB H1W3 0.797(19) . ?
O1WB H1W4 0.814(19) . ?
O2W H2W1 0.81(2) . ?
O2W H2W2 0.83(2) . ?
N1 C22 1.339(7) . ?
N1 C21 1.350(7) . ?
N1 C24 1.507(7) . ?
N2 C44 1.350(6) . ?
N2 C40 1.367(6) . ?
N2 C39 1.487(5) . ?
N3 C45 1.330(8) . ?
N3 C46 1.446(9) . ?
N3 C47 1.454(9) . ?
N4 C48 1.342(8) . ?
N4 C49 1.404(10) . ?
N4 C50 1.445(10) . ?
C1 C2 1.507(6) . ?
C2 C7 1.381(7) . ?
C2 C3 1.397(7) . ?
C3 C4 1.379(6) . ?
C3 H3A 0.9500 . ?
C4 C5 1.380(7) . ?
C4 C8 1.496(7) . ?
C5 C6 1.392(7) . ?
C5 H5A 0.9500 . ?
C6 C7 1.388(6) . ?
C6 C9 1.502(6) . ?
C7 H7A 0.9500 . ?
C10 C11 1.499(7) . ?
C11 C16 1.382(7) . ?
C11 C12 1.391(7) . ?
C12 C13 1.394(7) . ?
C12 H12A 0.9500 . ?
C13 C14 1.388(6) . ?
C13 C17 1.491(7) . ?
C14 C15 1.385(7) . ?
C14 H14A 0.9500 . ?
C15 C16 1.388(7) . ?
C15 C18 1.504(7) . ?
C16 H16A 0.9500 . ?
C19 C23 1.413(8) . ?
C19 C20 1.418(7) . ?
C20 C21 1.343(7) . ?
C20 H20A 0.9500 . ?
C21 H21A 0.9500 . ?
C22 C23 1.359(8) . ?
C22 H22A 0.9500 . ?
C23 H23A 0.9500 . ?
C24 C25 1.519(7) . ?
C24 H24A 0.9900 . ?
C24 H24B 0.9900 . ?
C25 C26 1.394(8) . ?
C25 C38 1.397(8) . ?
C26 C31 1.438(7) . ?
C26 C27 1.463(8) . ?
C27 C28 1.334(9) . ?
C27 H27A 0.9500 . ?
C28 C29 1.412(8) . ?
C28 H28A 0.9500 . ?
C29 C30 1.352(7) . ?
C29 H29A 0.9500 . ?
C30 C31 1.436(7) . ?
C30 H30A 0.9500 . ?
C31 C32 1.420(7) . ?
C32 C33 1.402(7) . ?
C32 C39 1.519(6) . ?
C33 C34 1.434(8) . ?
C33 C38 1.456(8) . ?
C34 C35 1.364(8) . ?
C34 H34A 0.9500 . ?
C35 C36 1.437(10) . ?
C35 H35A 0.9500 . ?
C36 C37 1.344(10) . ?
C36 H36A 0.9500 . ?
C37 C38 1.412(8) . ?
C37 H37A 0.9500 . ?
C39 H39A 0.9900 . ?
C39 H39B 0.9900 . ?
C40 C41 1.352(6) . ?
C40 H40A 0.9500 . ?
C41 C42 1.430(7) . ?
C41 H41A 0.9500 . ?
C42 C43 1.439(6) . ?
C43 C44 1.360(6) . ?
C43 H43A 0.9500 . ?
C44 H44A 0.9500 . ?
C45 H45A 0.9500 . ?
C46 H46A 0.9800 . ?
C46 H46B 0.9800 . ?
C46 H46C 0.9800 . ?
C47 H47A 0.9800 . ?
C47 H47B 0.9800 . ?
C47 H47C 0.9800 . ?
C48 H48A 0.9500 . ?
C49 H49A 0.9800 . ?
C49 H49B 0.9800 . ?
C49 H49C 0.9800 . ?
C50 H50A 0.9800 . ?
C50 H50B 0.9800 . ?
C50 H50C 0.9800 . ?
O1S C11S 1.239(11) . ?
N1S C11S 1.310(12) . ?
N1S C12S 1.535(14) . ?
N1S C13S 1.570(18) . ?
C11S H11S 0.9500 . ?
C12S H12B 0.9800 . ?
C12S H12C 0.9800 . ?
C12S H12D 0.9800 . ?
C13S H13A 0.9800 . ?
C13S H13B 0.9800 . ?
C13S H13C 0.9800 . ?
O2S C21S 1.237(11) . ?
N2S C21S 1.306(12) . ?
N2S C22S 1.535(14) . ?
N2S C23S 1.575(18) . ?
C21S H21S 0.9500 . ?
C22S H22B 0.9800 . ?
C22S H22C 0.9800 . ?
C22S H22D 0.9800 . ?
C23S H23B 0.9800 . ?
C23S H23C 0.9800 . ?
C23S H23D 0.9800 . ?

loop_
_geom_hbond_atom_site_label_D
_geom_hbond_atom_site_label_H
_geom_hbond_atom_site_label_A
_geom_hbond_distance_DH
_geom_hbond_distance_HA
_geom_hbond_distance_DA
_geom_hbond_angle_DHA
_geom_hbond_site_symmetry_A
_geom_hbond_publ_flag
O1WA^a H1W1^a O3 0.80(2) 2.54(3) 2.91(2) 110(2) 4_526 yes
O1WA^a H1W2^a O2A^a 0.81(2) 1.70(4) 2.40(2) 143(6) . yes
O1WB^b H1W3^b O7 0.797(19) 2.36(3) 2.740(14) 110.1(19) . yes
O1WB^b H1W4^b O2B^b 0.814(19) 1.87(3) 2.659(13) 163(4) . yes
O2W^b H2W1^b O1S^b 0.81(2) 1.90(3) 2.690(6) 165(7) . yes
C21^b H21A^b O10 0.95 2.61 3.433(6) 145.4 2 yes
C22^b H22A^b O2S^b 0.95 2.46 3.235(10) 138.2 . yes
C23^b H23A^b O2W^b 0.95 2.43 3.266(7) 147.4 . yes
C24^b H24A^b O10 0.99 2.41 3.274(6) 145.1 2 yes
C39^b H39A^b O10 0.99 2.41 3.394(6) 170.0 4_546 yes
C39^b H39B^b O1S^b 0.99 2.55 3.416(6) 146.2 4_546 yes
C41^b H41A^b O8 0.95 2.63 3.254(5) 123.5 1_565 yes
C41^b H41A^b O16 0.95 2.53 3.116(6) 119.7 . yes
C45^b H45A^b O14 0.95 2.43 2.993(7) 117.9 . yes
C48^b H48A^b O5 0.95 2.43 3.038(6) 121.4 3_635 yes
C22S^b H22B^b O1WB^b 0.98 2.55 3.403(17) 145.1 1_565 yes

loop_
_geom_torsion_atom_site_label_1
_geom_torsion_atom_site_label_2
_geom_torsion_atom_site_label_3
_geom_torsion_atom_site_label_4
_geom_torsion
_geom_torsion_site_symmetry_1
_geom_torsion_site_symmetry_2
_geom_torsion_site_symmetry_3
_geom_torsion_site_symmetry_4
_geom_torsion_publ_flag
Co1 O1 C1 O2B 58.9(9) . . . . ?
Co1 O1 C1 C2 -158.5(4) . . . . ?
O1 C1 C2 C7 11.9(10) . . . . ?
O2B C1 C2 C7 154.4(8) . . . . ?
O1 C1 C2 C3 -169.1(6) . . . . ?
O2B C1 C2 C3 -26.7(11) . . . . ?
C7 C2 C3 C4 -2.4(9) . . . . ?
C1 C2 C3 C4 178.6(6) . . . . ?
C2 C3 C4 C5 0.0(9) . . . . ?
C2 C3 C4 C8 -177.9(5) . . . . ?
C3 C4 C5 C6 2.3(8) . . . . ?
C8 C4 C5 C6 -179.8(5) . . . . ?
C4 C5 C6 C7 -2.1(8) . . . . ?
C4 C5 C6 C9 178.5(5) . . . . ?
C3 C2 C7 C6 2.7(9) . . . . ?
C1 C2 C7 C6 -178.4(5) . . . . ?
C5 C6 C7 C2 -0.4(8) . . . . ?
C9 C6 C7 C2 179.1(5) . . . . ?
Co1 O4 C8 O3 1.1(5) 4_525 . . . ?
Co1 O4 C8 C4 -176.9(5) 4_525 . . . ?
Co3 O3 C8 O4 119.9(5) 4_535 . . . ?
Co1 O3 C8 O4 -1.1(5) 4_525 . . . ?
Co3 O3 C8 C4 -62.1(7) 4_535 . . . ?
Co1 O3 C8 C4 176.9(5) 4_525 . . . ?
Co3 O3 C8 Co1 121.0(4) 4_535 . . 4_525 ?
C3 C4 C8 O4 156.0(6) . . . . ?
C5 C4 C8 O4 -21.9(8) . . . . ?
C3 C4 C8 O3 -22.0(8) . . . . ?
C5 C4 C8 O3 160.1(5) . . . . ?
Co1 O6 C9 O5 0.6(8) 3_625 . . . ?
Co1 O6 C9 C6 -179.6(3) 3_625 . . . ?
Co3 O5 C9 O6 -16.8(8) 3_635 . . . ?
Co3 O5 C9 C6 163.5(3) 3_635 . . . ?
C7 C6 C9 O6 2.0(7) . . . . ?
C5 C6 C9 O6 -178.5(5) . . . . ?
C7 C6 C9 O5 -178.2(5) . . . . ?
C5 C6 C9 O5 1.3(7) . . . . ?
Co3 O8 C10 O7 -1.8(11) 1_545 . . . ?
Co3 O8 C10 C11 178.1(4) 1_545 . . . ?
Co1 O7 C10 O8 22.1(10) . . . . ?
Co1 O7 C10 C11 -157.8(4) . . . . ?
O8 C10 C11 C16 7.6(9) . . . . ?
O7 C10 C11 C16 -172.5(6) . . . . ?
O8 C10 C11 C12 -169.8(5) . . . . ?
O7 C10 C11 C12 10.2(9) . . . . ?
C16 C11 C12 C13 0.6(8) . . . . ?
C10 C11 C12 C13 178.0(5) . . . . ?
C11 C12 C13 C14 0.4(8) . . . . ?
C11 C12 C13 C17 -178.5(5) . . . . ?
C12 C13 C14 C15 -1.9(7) . . . . ?
C17 C13 C14 C15 177.0(4) . . . . ?
C13 C14 C15 C16 2.5(8) . . . . ?
C13 C14 C15 C18 -179.1(5) . . . . ?
C12 C11 C16 C15 0.0(9) . . . . ?
C10 C11 C16 C15 -177.4(5) . . . . ?
C14 C15 C16 C11 -1.5(8) . . . . ?
C18 C15 C16 C11 -180.0(5) . . . . ?
Co2 O9 C17 O10 6.6(5) 4_535 . . . ?
Co2 O9 C17 C13 -174.3(3) 4_535 . . . ?
C14 C13 C17 O10 24.5(7) . . . . ?
C12 C13 C17 O10 -156.6(5) . . . . ?
C14 C13 C17 O9 -154.6(5) . . . . ?
C12 C13 C17 O9 24.3(7) . . . . ?
Co2 O11 C18 O12 9.1(5) . . . . ?
Co2 O11 C18 C15 -170.4(5) . . . . ?
Co2 O12 C18 O11 -10.5(6) . . . . ?
Co2 O12 C18 C15 169.0(4) . . . . ?
C14 C15 C18 O11 -3.8(8) . . . . ?
C16 C15 C18 O11 174.6(5) . . . . ?
C14 C15 C18 O12 176.7(5) . . . . ?
C16 C15 C18 O12 -4.9(8) . . . . ?
C14 C15 C18 Co2 -139.2(15) . . . . ?
C16 C15 C18 Co2 39.2(19) . . . . ?
Co2 O13 C19 C23 8.1(7) . . . . ?
Co2 O13 C19 C20 -169.7(4) . . . . ?
O13 C19 C20 C21 176.0(5) . . . . ?
C23 C19 C20 C21 -2.0(8) . . . . ?
C19 C20 C21 N1 2.7(9) . . . . ?
C22 N1 C21 C20 -1.2(9) . . . . ?
C24 N1 C21 C20 178.1(6) . . . . ?
C21 N1 C22 C23 -0.8(11) . . . . ?
C24 N1 C22 C23 179.8(7) . . . . ?
N1 C22 C23 C19 1.4(12) . . . . ?
O13 C19 C23 C22 -177.9(6) . . . . ?
C20 C19 C23 C22 0.1(10) . . . . ?
C22 N1 C24 C25 -20.9(9) . . . . ?
C21 N1 C24 C25 159.7(5) . . . . ?
N1 C24 C25 C26 102.9(6) . . . . ?
N1 C24 C25 C38 -75.1(6) . . . . ?
C38 C25 C26 C31 0.4(7) . . . . ?
C24 C25 C26 C31 -177.5(4) . . . . ?
C38 C25 C26 C27 179.8(5) . . . . ?
C24 C25 C26 C27 1.9(7) . . . . ?
C25 C26 C27 C28 179.0(5) . . . . ?
C31 C26 C27 C28 -1.6(8) . . . . ?
C26 C27 C28 C29 -0.4(9) . . . . ?
C27 C28 C29 C30 1.7(9) . . . . ?
C28 C29 C30 C31 -0.9(8) . . . . ?
C29 C30 C31 C32 179.3(5) . . . . ?
C29 C30 C31 C26 -1.2(7) . . . . ?
C25 C26 C31 C32 1.3(7) . . . . ?
C27 C26 C31 C32 -178.2(4) . . . . ?
C25 C26 C31 C30 -178.2(4) . . . . ?
C27 C26 C31 C30 2.3(6) . . . . ?
C30 C31 C32 C33 177.5(4) . . . . ?
C26 C31 C32 C33 -1.9(7) . . . . ?
C30 C31 C32 C39 -3.6(6) . . . . ?
C26 C31 C32 C39 177.0(4) . . . . ?
C31 C32 C33 C34 -178.9(5) . . . . ?
C39 C32 C33 C34 2.2(7) . . . . ?
C31 C32 C33 C38 0.9(7) . . . . ?
C39 C32 C33 C38 -178.0(4) . . . . ?
C32 C33 C34 C35 -179.9(5) . . . . ?
C38 C33 C34 C35 0.3(8) . . . . ?
C33 C34 C35 C36 0.0(9) . . . . ?
C34 C35 C36 C37 -0.3(9) . . . . ?
C35 C36 C37 C38 0.2(9) . . . . ?
C26 C25 C38 C37 179.6(5) . . . . ?
C24 C25 C38 C37 -2.5(7) . . . . ?
C26 C25 C38 C33 -1.5(7) . . . . ?
C24 C25 C38 C33 176.5(4) . . . . ?
C36 C37 C38 C25 179.1(5) . . . . ?
C36 C37 C38 C33 0.1(8) . . . . ?
C32 C33 C38 C25 0.8(7) . . . . ?
C34 C33 C38 C25 -179.4(5) . . . . ?
C32 C33 C38 C37 179.8(5) . . . . ?
C34 C33 C38 C37 -0.4(7) . . . . ?
C44 N2 C39 C32 -59.2(5) . . . . ?
C40 N2 C39 C32 123.1(4) . . . . ?
C33 C32 C39 N2 101.2(5) . . . . ?
C31 C32 C39 N2 -77.7(5) . . . . ?
C44 N2 C40 C41 -0.3(7) . . . . ?
C39 N2 C40 C41 177.5(4) . . . . ?
N2 C40 C41 C42 0.4(7) . . . . ?
Co3 O14 C42 C41 3.2(7) . . . . ?
Co3 O14 C42 C43 -177.1(3) . . . . ?
C40 C41 C42 O14 179.4(5) . . . . ?
C40 C41 C42 C43 -0.4(7) . . . . ?
O14 C42 C43 C44 -179.5(5) . . . . ?
C41 C42 C43 C44 0.3(7) . . . . ?
C40 N2 C44 C43 0.2(7) . . . . ?
C39 N2 C44 C43 -177.6(4) . . . . ?
C42 C43 C44 N2 -0.2(8) . . . . ?
Co3 O15 C45 N3 170.9(5) . . . . ?
C46 N3 C45 O15 -178.7(7) . . . . ?
C47 N3 C45 O15 -3.6(10) . . . . ?
Co3 O16 C48 N4 -178.3(5) . . . . ?
C49 N4 C48 O16 -0.1(12) . . . . ?
C50 N4 C48 O16 176.4(7) . . . . ?
C12S N1S C11S O1S -1(2) . . . . ?
C13S N1S C11S O1S -173.4(15) . . . . ?
C22S N2S C21S O2S 1.4(17) . . . . ?
C23S N2S C21S O2S 166.9(12) . . . . ?
